data_7127083
loop_
_publ_author_name
'Wu, Wei'
'Wang, Yan'
'Guo, Jing'
'Cai, Liu'
'Chen, Yuan'
'Huang, Yanmin'
'Peng, Yungui'

_publ_section_title
;
 Asymmetric acyl-Mannich reaction of isoquinolines with
 \a-(diazomethyl)phosphonate and diazoacetate catalyzed by chiral
 Br\/onsted acids.
;
_journal_issue 76
_journal_name_full 'Chemical communications (Cambridge, England)'
_journal_page_first 11235
_journal_page_last 11238
_journal_paper_doi 10.1039/d0cc03201h
_journal_volume 56
_journal_year 2020
_chemical_absolute_configuration rm
_chemical_formula_moiety 'C16 H18 Br N3 O4'
_chemical_formula_sum 'C16 H18 Br N3 O4'
_chemical_formula_weight 396.24
_space_group_crystal_system monoclinic
_space_group_IT_number 4
_space_group_name_Hall 'P 2yb'
_space_group_name_H-M_alt 'P 1 21 1'
_atom_sites_solution_hydrogens mixed
_atom_sites_solution_primary dual
_audit_creation_date 2019-11-11
_audit_creation_method
;
Olex2 1.2
(compiled 2017.08.10 svn.r3458 for OlexSys, GUI svn.r5381)
;
_audit_update_record
;
2019-12-29 deposited with the CCDC.	2020-08-14 downloaded from the CCDC.
;
_cell_angle_alpha 90
_cell_angle_beta 112.6346(15)
_cell_angle_gamma 90
_cell_formula_units_Z 2
_cell_length_a 7.32373(10)
_cell_length_b 15.62333(14)
_cell_length_c 8.25080(10)
_cell_measurement_reflns_used 7954
_cell_measurement_temperature 294.0(3)
_cell_measurement_theta_max 71.6830
_cell_measurement_theta_min 5.6530
_cell_volume 871.35(2)
_computing_cell_refinement 'CrysAlisPro 1.171.39.46e (Rigaku OD, 2018)'
_computing_data_collection 'CrysAlisPro 1.171.39.46e (Rigaku OD, 2018)'
_computing_data_reduction 'CrysAlisPro 1.171.39.46e (Rigaku OD, 2018)'
_computing_molecular_graphics 'Olex2 (Dolomanov et al., 2009)'
_computing_publication_material 'Olex2 (Dolomanov et al., 2009)'
_computing_structure_refinement 'ShelXL (Sheldrick, 2015)'
_computing_structure_solution 'ShelXT (Sheldrick, 2015)'
_diffrn_ambient_environment air
_diffrn_ambient_temperature 294.0(3)
_diffrn_detector 'CCD plate'
_diffrn_detector_area_resol_mean 8.0243
_diffrn_detector_type EosS2
_diffrn_measured_fraction_theta_full 1.000
_diffrn_measured_fraction_theta_max 0.996
_diffrn_measurement_details
;
List of Runs (angles in degrees, time in seconds):

  # Type    Start    End  Width  t~exp~   \w     \q     \k     \f   Frames
#--------------------------------------------------------------------------
  1  \w   -105.00  33.00   1.00    1.00    --  -36.10   0.00 -90.00  138
  2  \w    -53.00  31.00   1.00    1.00    --  -36.10  57.00 -60.00   84
  3  \w    -53.00  31.00   1.00    1.00    --  -36.10  57.00  90.00   84
  4  \w     24.00  90.00   1.00    1.00    --   36.10-126.00  30.00   66
  5  \w     24.00  90.00   1.00    1.00    --   36.10-126.00-180.00   66
  6  \w     24.00  90.00   1.00    1.00    --   36.10-126.00-120.00   66
  7  \w     38.00 129.00   1.00    1.00    --  107.97 -30.00   0.00   91
  8  \w     39.00 110.00   1.00    1.00    --  107.97 -95.00  90.00   71
  9  \w    101.00 178.00   1.00    1.00    --  107.97 112.00 -90.00   77
 10  \w     38.00 112.00   1.00    1.00    --  107.97-112.00-120.00   74
 11  \w     39.00 110.00   1.00    1.00    --  107.97 -95.00  30.00   71
 12  \w    101.00 178.00   1.00    1.00    --  107.97 112.00 120.00   77
 13  \w     87.00 178.00   1.00    1.00    --  107.97  30.00-120.00   91
 14  \w     39.00 110.00   1.00    1.00    --  107.97 -95.00 -60.00   71
 15  \w    101.00 178.00   1.00    1.00    --  107.97 112.00-120.00   77
 16  \w     41.00 126.00   1.00    1.00    --  107.97 -61.00-150.00   85
 17  \w     41.00 126.00   1.00    1.00    --  107.97 -61.00 120.00   85
 18  \w     90.00 175.00   1.00    1.00    --  107.97  61.00 -30.00   85
 19  \w     91.00 176.00   1.00    1.00    --  107.97  45.00-180.00   85
 20  \w     38.00 129.00   1.00    1.00    --  107.97 -30.00-180.00   91
 21  \w   -103.00 -19.00   1.00    1.00    --  -36.10 -57.00 150.00   84
 22  \w   -103.00 -19.00   1.00    1.00    --  -36.10 -57.00  60.00   84
 23  \w   -104.00  -9.00   1.00    1.00    --  -36.10 -77.00 -90.00   95
 24  \w    -55.00  33.00   1.00    1.00    --  -36.10  38.00  60.00   88
 25  \w   -104.00  -9.00   1.00    1.00    --  -36.10 -77.00   0.00   95
 26  \w      9.00 104.00   1.00    1.00    --   36.10  77.00-180.00   95
 27  \w     70.00 178.00   1.00    1.00    --  107.97  15.00  90.00  108
 28  \w     87.00 178.00   1.00    1.00    --  107.97  30.00 -60.00   91
;
_diffrn_measurement_device 'four-circle diffractometer'
_diffrn_measurement_device_type 'SuperNova, Dual, Cu at home/near, EosS2'
_diffrn_measurement_method '\w scans'
_diffrn_orient_matrix_type 'CrysAlisPro convention (1999,Acta A55,543-557)'
_diffrn_orient_matrix_UB_11 -0.1998156000
_diffrn_orient_matrix_UB_12 0.0221640000
_diffrn_orient_matrix_UB_13 -0.1476385000
_diffrn_orient_matrix_UB_21 -0.0875016000
_diffrn_orient_matrix_UB_22 -0.0847409000
_diffrn_orient_matrix_UB_23 0.0331343000
_diffrn_orient_matrix_UB_31 -0.0658875000
_diffrn_orient_matrix_UB_32 0.0452911000
_diffrn_orient_matrix_UB_33 0.1343367000
_diffrn_radiation_monochromator mirror
_diffrn_radiation_probe x-ray
_diffrn_radiation_type CuK\a
_diffrn_radiation_wavelength 1.54184
_diffrn_reflns_av_R_equivalents 0.0177
_diffrn_reflns_av_unetI/netI 0.0158
_diffrn_reflns_Laue_measured_fraction_full 1.000
_diffrn_reflns_Laue_measured_fraction_max 0.996
_diffrn_reflns_limit_h_max 8
_diffrn_reflns_limit_h_min -8
_diffrn_reflns_limit_k_max 19
_diffrn_reflns_limit_k_min -18
_diffrn_reflns_limit_l_max 10
_diffrn_reflns_limit_l_min -9
_diffrn_reflns_number 9511
_diffrn_reflns_point_group_measured_fraction_full 0.996
_diffrn_reflns_point_group_measured_fraction_max 0.985
_diffrn_reflns_theta_full 67.684
_diffrn_reflns_theta_max 71.692
_diffrn_reflns_theta_min 5.664
_diffrn_source 'micro-focus sealed X-ray tube'
_diffrn_source_type 'SuperNova (Cu) X-ray Source'
_exptl_absorpt_coefficient_mu 3.440
_exptl_absorpt_correction_T_max 1.00000
_exptl_absorpt_correction_T_min 0.42434
_exptl_absorpt_correction_type multi-scan
_exptl_absorpt_process_details
;
CrysAlisPro 1.171.39.46e (Rigaku Oxford Diffraction, 2018)
Empirical absorption correction using spherical harmonics,
 implemented in SCALE3 ABSPACK scaling algorithm.
;
_exptl_crystal_colour 'clear light colourless'
_exptl_crystal_colour_lustre clear
_exptl_crystal_colour_modifier light
_exptl_crystal_colour_primary colourless
_exptl_crystal_density_diffrn 1.510
_exptl_crystal_description block
_exptl_crystal_F_000 404
_exptl_crystal_size_max 0.2
_exptl_crystal_size_mid 0.2
_exptl_crystal_size_min 0.2
_refine_diff_density_max 0.429
_refine_diff_density_min -0.667
_refine_diff_density_rms 0.099
_refine_ls_abs_structure_details
;
 Flack x determined using 1511 quotients [(I+)-(I-)]/[(I+)+(I-)]
 (Parsons, Flack and Wagner, Acta Cryst. B69 (2013) 249-259).
;
_refine_ls_abs_structure_Flack -0.033(9)
_refine_ls_extinction_method none
_refine_ls_goodness_of_fit_ref 1.041
_refine_ls_hydrogen_treatment mixed
_refine_ls_matrix_type full
_refine_ls_number_parameters 227
_refine_ls_number_reflns 3335
_refine_ls_number_restraints 2
_refine_ls_restrained_S_all 1.041
_refine_ls_R_factor_all 0.0386
_refine_ls_R_factor_gt 0.0383
_refine_ls_shift/su_max 0.000
_refine_ls_shift/su_mean 0.000
_refine_ls_structure_factor_coef Fsqd
_refine_ls_weighting_details 'w=1/[\s^2^(Fo^2^)+(0.0730P)^2^+0.2510P] where P=(Fo^2^+2Fc^2^)/3'
_refine_ls_weighting_scheme calc
_refine_ls_wR_factor_gt 0.1058
_refine_ls_wR_factor_ref 0.1063
_reflns_Friedel_coverage 0.905
_reflns_Friedel_fraction_full 0.992
_reflns_Friedel_fraction_max 0.973
_reflns_number_gt 3277
_reflns_number_total 3335
_reflns_threshold_expression 'I > 2\s(I)'
_cod_data_source_file d0cc03201h2.cif
_cod_data_source_block pyg191108
_cod_depositor_comments 'Adding full bibliography for 7127082--7127083.cif.'
_cod_database_code 7127083
_shelx_shelxl_version_number 2018/1
_chemical_oxdiff_formula 'C1 H1 O1 Br1'
_shelx_space_group_comment
;
The symmetry employed for this shelxl refinement is uniquely defined
by the following loop, which should always be used as a source of
symmetry information in preference to the above space-group names.
They are only intended as comments.
;
_reflns_odcompleteness_completeness 99.94
_reflns_odcompleteness_iscentric 1
_reflns_odcompleteness_theta 66.97
_olex2_refinement_description
;
1. Fixed Uiso
 At 1.2 times of:
  All C(H) groups, All C(H,H) groups
 At 1.5 times of:
  All C(H,H,H) groups
2. Restrained distances
 N3-H3B \\sim N3-H3A
 with sigma of 0.001
3.a Ternary CH refined with riding coordinates:
 C12(H12)
3.b Secondary CH2 refined with riding coordinates:
 C2(H2A,H2B), C15(H15A,H15B)
3.c Aromatic/amide H refined with riding coordinates:
 C4(H4), C5(H5), C8(H8), C9(H9), C10(H10)
3.d Idealised Me refined as rotating group:
 C1(H1A,H1B,H1C), C16(H16A,H16B,H16C)
;
_olex2_date_sample_data_collection 2019-11-08
_olex2_submission_special_instructions 'No special instructions were received'
_oxdiff_exptl_absorpt_empirical_details
;
Empirical correction (ABSPACK) includes:
- Absorption correction using spherical harmonics
- Frame scaling
;
_oxdiff_exptl_absorpt_empirical_full_max 1.748
_oxdiff_exptl_absorpt_empirical_full_min 0.760

loop_
_space_group_symop_operation_xyz
'x, y, z'
'-x, y+1/2, -z'

loop_
_atom_site_label
_atom_site_type_symbol
_atom_site_fract_x
_atom_site_fract_y
_atom_site_fract_z
_atom_site_U_iso_or_equiv
_atom_site_adp_type
_atom_site_occupancy
_atom_site_site_symmetry_order
_atom_site_calc_flag
_atom_site_refinement_flags_posn
_atom_site_refinement_flags_adp
_atom_site_refinement_flags_occupancy
_atom_site_disorder_assembly
_atom_site_disorder_group
Br1 Br 0.76227(11) 0.77244(8) -0.31499(9) 0.0821(3) Uani 1 1 d . . . . .
O1 O 1.1627(4) 0.53135(19) 0.5483(4) 0.0467(7) Uani 1 1 d . . . . .
O2 O 1.1881(6) 0.6733(2) 0.5932(5) 0.0612(9) Uani 1 1 d . . . . .
O3 O 0.4526(6) 0.4842(3) 0.2473(7) 0.0715(11) Uani 1 1 d . . . . .
O4 O 0.5635(4) 0.60537(19) 0.1727(4) 0.0466(6) Uani 1 1 d . . . . .
N1 N 1.0008(5) 0.6179(2) 0.3244(4) 0.0374(6) Uani 1 1 d . . . . .
N2 N 0.8296(6) 0.4103(2) 0.2986(5) 0.0483(8) Uani 1 1 d . . . . .
N3 N 0.7093(9) 0.3563(2) 0.3300(8) 0.0672(12) Uani 1 1 d D . . . .
C1 C 1.3144(13) 0.4253(4) 0.7567(10) 0.098(3) Uani 1 1 d . . . . .
H1A H 1.381313 0.403317 0.685751 0.147 Uiso 1 1 calc GR . . . .
H1B H 1.187399 0.398278 0.723292 0.147 Uiso 1 1 calc GR . . . .
H1C H 1.391760 0.413580 0.878132 0.147 Uiso 1 1 calc GR . . . .
C2 C 1.2877(8) 0.5186(4) 0.7304(7) 0.0602(12) Uani 1 1 d . . . . .
H2A H 1.225987 0.542184 0.805588 0.072 Uiso 1 1 calc R . . . .
H2B H 1.414454 0.546505 0.757888 0.072 Uiso 1 1 calc R . . . .
C3 C 1.1232(6) 0.6122(3) 0.4978(5) 0.0419(8) Uani 1 1 d . . . . .
C4 C 0.9495(6) 0.7003(3) 0.2541(6) 0.0443(8) Uani 1 1 d . . . . .
H4 H 0.968864 0.746089 0.331061 0.053 Uiso 1 1 calc R . . . .
C5 C 0.8747(7) 0.7160(3) 0.0829(6) 0.0481(9) Uani 1 1 d . . . . .
H5 H 0.841890 0.771759 0.042675 0.058 Uiso 1 1 calc R . . . .
C6 C 0.8434(5) 0.6462(3) -0.0429(5) 0.0419(8) Uani 1 1 d . . . . .
C7 C 0.7898(7) 0.6594(3) -0.2218(6) 0.0537(10) Uani 1 1 d . . . . .
C8 C 0.7635(9) 0.5922(5) -0.3382(7) 0.0680(14) Uani 1 1 d . . . . .
H8 H 0.726299 0.602540 -0.457610 0.082 Uiso 1 1 calc R . . . .
C9 C 0.7931(9) 0.5108(4) -0.2749(8) 0.0698(14) Uani 1 1 d . . . . .
H9 H 0.775798 0.465277 -0.352138 0.084 Uiso 1 1 calc R . . . .
C10 C 0.8490(7) 0.4945(3) -0.0962(6) 0.0525(10) Uani 1 1 d . . . . .
H10 H 0.869762 0.438507 -0.054848 0.063 Uiso 1 1 calc R . . . .
C11 C 0.8737(5) 0.5619(2) 0.0200(5) 0.0393(8) Uani 1 1 d . . . . .
C12 C 0.9347(5) 0.5405(2) 0.2141(5) 0.0365(7) Uani 1 1 d . . . . .
H12 H 1.051033 0.503303 0.245108 0.044 Uiso 1 1 calc R . . . .
C13 C 0.7789(5) 0.4890(2) 0.2498(5) 0.0383(7) Uani 1 1 d . . . . .
C14 C 0.5827(6) 0.5231(3) 0.2229(5) 0.0414(8) Uani 1 1 d . . . . .
C15 C 0.3797(7) 0.6482(4) 0.1524(8) 0.0627(12) Uani 1 1 d . . . . .
H15A H 0.267728 0.612839 0.084055 0.075 Uiso 1 1 calc R . . . .
H15B H 0.374536 0.658206 0.266574 0.075 Uiso 1 1 calc R . . . .
C16 C 0.3719(10) 0.7285(4) 0.0642(16) 0.101(3) Uani 1 1 d . . . . .
H16A H 0.389203 0.718431 -0.043800 0.152 Uiso 1 1 calc GR . . . .
H16B H 0.475352 0.765324 0.138061 0.152 Uiso 1 1 calc GR . . . .
H16C H 0.245949 0.755136 0.039536 0.152 Uiso 1 1 calc GR . . . .
H3A H 0.610(5) 0.370(4) 0.326(8) 0.07(2) Uiso 1 1 d D . . . .
H3B H 0.743(9) 0.311(2) 0.355(9) 0.068(19) Uiso 1 1 d D . . . .

loop_
_atom_site_aniso_label
_atom_site_aniso_U_11
_atom_site_aniso_U_22
_atom_site_aniso_U_33
_atom_site_aniso_U_23
_atom_site_aniso_U_13
_atom_site_aniso_U_12
Br1 0.1012(5) 0.0817(4) 0.0752(4) 0.0364(3) 0.0469(3) 0.0227(3)
O1 0.0508(15) 0.0361(13) 0.0420(14) -0.0003(11) 0.0054(12) -0.0014(11)
O2 0.072(2) 0.0407(16) 0.0551(18) -0.0106(14) 0.0066(15) -0.0101(15)
O3 0.0591(18) 0.0528(19) 0.116(3) 0.010(2) 0.049(2) -0.0090(16)
O4 0.0388(13) 0.0413(14) 0.0643(17) 0.0079(13) 0.0247(12) 0.0046(11)
N1 0.0413(15) 0.0299(14) 0.0406(15) -0.0031(12) 0.0151(12) -0.0009(11)
N2 0.061(2) 0.0269(14) 0.0541(19) -0.0060(14) 0.0189(16) -0.0021(14)
N3 0.086(3) 0.033(2) 0.083(3) 0.0071(19) 0.033(3) -0.007(2)
C1 0.121(6) 0.061(4) 0.070(4) 0.020(3) -0.009(4) 0.001(4)
C2 0.064(3) 0.054(3) 0.044(2) 0.002(2) 0.001(2) -0.001(2)
C3 0.0432(18) 0.0380(19) 0.0429(19) -0.0046(16) 0.0147(15) -0.0038(15)
C4 0.049(2) 0.0330(18) 0.052(2) -0.0012(16) 0.0215(18) 0.0005(15)
C5 0.054(2) 0.0375(19) 0.058(2) 0.0051(17) 0.0266(19) 0.0046(16)
C6 0.0350(16) 0.050(2) 0.0457(19) 0.0044(17) 0.0208(14) 0.0044(15)
C7 0.053(2) 0.065(3) 0.050(2) 0.008(2) 0.0280(18) 0.003(2)
C8 0.080(3) 0.088(4) 0.043(2) 0.001(2) 0.030(2) 0.002(3)
C9 0.086(4) 0.077(4) 0.052(3) -0.021(3) 0.032(2) -0.001(3)
C10 0.063(2) 0.051(2) 0.048(2) -0.0107(19) 0.0270(19) -0.0004(19)
C11 0.0360(17) 0.0400(19) 0.0440(19) -0.0037(15) 0.0179(15) 0.0023(14)
C12 0.0397(17) 0.0288(16) 0.0414(18) -0.0046(13) 0.0159(14) 0.0021(13)
C13 0.0446(18) 0.0341(18) 0.0358(18) -0.0029(14) 0.0149(14) -0.0016(14)
C14 0.0457(19) 0.0327(17) 0.046(2) -0.0003(15) 0.0182(15) -0.0041(14)
C15 0.044(2) 0.060(3) 0.088(4) 0.005(3) 0.030(2) 0.010(2)
C16 0.063(3) 0.062(4) 0.177(9) 0.035(5) 0.044(4) 0.019(3)

loop_
_atom_type_symbol
_atom_type_description
_atom_type_scat_dispersion_real
_atom_type_scat_dispersion_imag
_atom_type_scat_source
C C 0.0181 0.0091 'International Tables Vol C Tables 4.2.6.8 and 6.1.1.4'
H H 0.0000 0.0000 'International Tables Vol C Tables 4.2.6.8 and 6.1.1.4'
Br Br -0.6763 1.2805 'International Tables Vol C Tables 4.2.6.8 and 6.1.1.4'
N N 0.0311 0.0180 'International Tables Vol C Tables 4.2.6.8 and 6.1.1.4'
O O 0.0492 0.0322 'International Tables Vol C Tables 4.2.6.8 and 6.1.1.4'

loop_
_geom_angle_atom_site_label_1
_geom_angle_atom_site_label_2
_geom_angle_atom_site_label_3
_geom_angle
_geom_angle_site_symmetry_1
_geom_angle_site_symmetry_3
_geom_angle_publ_flag
C3 O1 C2 115.7(3) . . ?
C14 O4 C15 117.3(3) . . ?
C3 N1 C4 117.1(3) . . ?
C3 N1 C12 121.2(3) . . ?
C4 N1 C12 121.6(3) . . ?
C13 N2 N3 122.2(4) . . ?
O1 C2 C1 106.5(5) . . ?
O1 C3 N1 111.5(3) . . ?
O2 C3 O1 124.2(4) . . ?
O2 C3 N1 124.2(4) . . ?
C5 C4 N1 123.0(4) . . ?
C4 C5 C6 120.4(4) . . ?
C7 C6 C5 123.1(4) . . ?
C7 C6 C11 118.2(4) . . ?
C11 C6 C5 118.6(4) . . ?
C6 C7 Br1 120.6(4) . . ?
C8 C7 Br1 117.2(4) . . ?
C8 C7 C6 122.1(5) . . ?
C9 C8 C7 118.9(5) . . ?
C8 C9 C10 121.0(5) . . ?
C11 C10 C9 120.0(5) . . ?
C6 C11 C12 122.4(3) . . ?
C10 C11 C6 119.8(4) . . ?
C10 C11 C12 117.8(4) . . ?
N1 C12 C11 111.2(3) . . ?
N1 C12 C13 114.0(3) . . ?
C13 C12 C11 112.5(3) . . ?
N2 C13 C12 114.5(3) . . ?
N2 C13 C14 122.4(4) . . ?
C14 C13 C12 123.0(3) . . ?
O3 C14 O4 122.4(4) . . ?
O3 C14 C13 125.5(4) . . ?
O4 C14 C13 112.0(3) . . ?
C16 C15 O4 108.3(4) . . ?

loop_
_geom_bond_atom_site_label_1
_geom_bond_atom_site_label_2
_geom_bond_distance
_geom_bond_site_symmetry_2
_geom_bond_publ_flag
Br1 C7 1.906(5) . ?
O1 C2 1.441(5) . ?
O1 C3 1.326(5) . ?
O2 C3 1.213(5) . ?
O3 C14 1.210(5) . ?
O4 C14 1.342(5) . ?
O4 C15 1.454(5) . ?
N1 C3 1.368(5) . ?
N1 C4 1.403(5) . ?
N1 C12 1.479(4) . ?
N2 N3 1.315(6) . ?
N2 C13 1.303(5) . ?
C1 C2 1.476(8) . ?
C4 C5 1.327(7) . ?
C5 C6 1.461(6) . ?
C6 C7 1.389(6) . ?
C6 C11 1.402(6) . ?
C7 C8 1.386(8) . ?
C8 C9 1.360(10) . ?
C9 C10 1.393(8) . ?
C10 C11 1.389(6) . ?
C11 C12 1.525(5) . ?
C12 C13 1.515(5) . ?
C13 C14 1.467(5) . ?
C15 C16 1.439(9) . ?
